data_7206459
loop_
_publ_author_name
'Ghedini, Mauro'
'Golemme, Attilio'
'Aiello, Iolinda'
'Godbert, Nicolas'
'Termine, Roberto'
'Crispini, Alessandra'
'La Deda, Massimo'
'Lelj, Francesco'
'Amati, Mario'
'Belviso, Sandra'

_publ_section_title
;
 Liaisons between photoconductivity and molecular frame in
 organometallic Pd(ii) and Pt(ii) complexes
;
_journal_issue 35
_journal_name_full 'Journal of Materials Chemistry'
_journal_page_first 13434
_journal_paper_doi 10.1039/c1jm11926e
_journal_volume 21
_journal_year 2011
_chemical_formula_moiety 'C36 H42 N2 O2 Pt'
_chemical_formula_sum 'C36 H42 N2 O2 Pt'
_chemical_formula_weight 729.81
_space_group_IT_number 2
_symmetry_cell_setting triclinic
_symmetry_space_group_name_Hall '-P 1'
_symmetry_space_group_name_H-M 'P -1'
_atom_sites_solution_hydrogens geom
_atom_sites_solution_primary direct
_atom_sites_solution_secondary difmap
_audit_creation_method SHELXL-97
_cell_angle_alpha 94.534(2)
_cell_angle_beta 93.089(2)
_cell_angle_gamma 92.243(2)
_cell_formula_units_Z 2
_cell_length_a 6.0027(4)
_cell_length_b 8.1666(5)
_cell_length_c 32.286(2)
_cell_measurement_reflns_used 8285
_cell_measurement_temperature 298(2)
_cell_measurement_theta_max 25.68
_cell_measurement_theta_min 2.73
_cell_volume 1573.97(17)
_computing_cell_refinement 'Bruker SMART'
_computing_data_collection 'Bruker SMART'
_computing_data_reduction 'Bruker SAINT'
_computing_molecular_graphics 'Bruker SHELXTL'
_computing_publication_material 'Bruker SHELXTL'
_computing_structure_refinement 'Bruker SHELXTL'
_computing_structure_solution 'Bruker SHELXTL'
_diffrn_ambient_temperature 298(2)
_diffrn_measured_fraction_theta_full 0.999
_diffrn_measured_fraction_theta_max 0.999
_diffrn_measurement_device_type 'CCD area detector'
_diffrn_measurement_method 'phi and omega scans'
_diffrn_radiation_monochromator graphite
_diffrn_radiation_source 'sealed tube'
_diffrn_radiation_type MoK\a
_diffrn_radiation_wavelength 0.71073
_diffrn_reflns_av_R_equivalents 0.0234
_diffrn_reflns_av_sigmaI/netI 0.0175
_diffrn_reflns_limit_h_max 7
_diffrn_reflns_limit_h_min -7
_diffrn_reflns_limit_k_max 9
_diffrn_reflns_limit_k_min -9
_diffrn_reflns_limit_l_max 36
_diffrn_reflns_limit_l_min -37
_diffrn_reflns_number 25252
_diffrn_reflns_theta_full 24.71
_diffrn_reflns_theta_max 24.71
_diffrn_reflns_theta_min 2.50
_exptl_absorpt_coefficient_mu 4.491
_exptl_absorpt_correction_T_max 0.7745
_exptl_absorpt_correction_T_min 0.6589
_exptl_absorpt_correction_type sphere
_exptl_absorpt_process_details SADABS
_exptl_crystal_colour orange
_exptl_crystal_density_diffrn 1.540
_exptl_crystal_density_method 'not measured'
_exptl_crystal_description plate
_exptl_crystal_F_000 732
_exptl_crystal_size_max 0.10
_exptl_crystal_size_mid 0.10
_exptl_crystal_size_min 0.08
_refine_diff_density_max 0.803
_refine_diff_density_min -2.837
_refine_diff_density_rms 0.084
_refine_ls_extinction_method none
_refine_ls_goodness_of_fit_ref 1.440
_refine_ls_hydrogen_treatment constr
_refine_ls_matrix_type full
_refine_ls_number_parameters 370
_refine_ls_number_reflns 5353
_refine_ls_number_restraints 0
_refine_ls_restrained_S_all 1.440
_refine_ls_R_factor_all 0.0342
_refine_ls_R_factor_gt 0.0335
_refine_ls_shift/su_max 0.001
_refine_ls_shift/su_mean 0.000
_refine_ls_structure_factor_coef Fsqd
_refine_ls_weighting_details 'calc w=1/[\s^2^(Fo^2^)+(0.0067P)^2^+3.9020P] where P=(Fo^2^+2Fc^2^)/3'
_refine_ls_weighting_scheme calc
_refine_ls_wR_factor_gt 0.0695
_refine_ls_wR_factor_ref 0.0697
_reflns_number_gt 5261
_reflns_number_total 5353
_reflns_threshold_expression >2sigma(I)
_cod_data_source_file c1jm11926e.txt
_cod_data_source_block (PYPTON)
_cod_depositor_comments
;
The following automatic conversions were performed:

'_symmetry_cell_setting' value 'Triclinic' changed to 'triclinic'
according to /home/saulius/struct/CIF-dictionaries/cif_core.dic
dictionary named 'cif_core.dic' version 2.4.1 from 2010-06-29.

Automatic conversion script
Id: cif_fix_values 1715 2011-07-08 13:25:40Z adriana 
;
_cod_original_cell_volume 1573.98(17)
_cod_database_code 7206459

loop_
_symmetry_equiv_pos_as_xyz
'x, y, z'
'-x, -y, -z'

loop_
_atom_site_label
_atom_site_type_symbol
_atom_site_fract_x
_atom_site_fract_y
_atom_site_fract_z
_atom_site_U_iso_or_equiv
_atom_site_adp_type
_atom_site_occupancy
_atom_site_symmetry_multiplicity
_atom_site_calc_flag
_atom_site_refinement_flags
Pt Pt -0.29789(3) 0.04793(3) -0.238817(7) 0.03905(7) Uani 1 1 d .
O1 O -0.1582(6) 0.1099(5) -0.17934(12) 0.0516(10) Uani 1 1 d .
O2 O 0.3715(7) 0.1781(6) -0.06848(13) 0.0697(13) Uani 1 1 d .
N1 N -0.0846(7) -0.1360(5) -0.24622(14) 0.0413(10) Uani 1 1 d .
N2 N -0.5198(7) 0.2229(5) -0.22787(14) 0.0403(10) Uani 1 1 d .
C1 C 0.0917(9) -0.1516(7) -0.22133(18) 0.0467(13) Uani 1 1 d .
H1 H 0.1858 -0.2342 -0.2297 0.056 Uiso 1 1 calc R
C2 C 0.1583(8) -0.0594(6) -0.18325(17) 0.0426(12) Uani 1 1 d .
C3 C 0.3609(9) -0.0986(7) -0.16323(19) 0.0506(14) Uani 1 1 d .
H3A H 0.4466 -0.1773 -0.1764 0.061 Uiso 1 1 calc R
C4 C 0.4374(10) -0.0260(8) -0.12527(19) 0.0565(15) Uani 1 1 d .
H4A H 0.5715 -0.0553 -0.1127 0.068 Uiso 1 1 calc R
C5 C 0.3091(10) 0.0933(7) -0.10575(18) 0.0527(14) Uani 1 1 d .
C6 C 0.1104(9) 0.1337(7) -0.12394(17) 0.0494(14) Uani 1 1 d .
H6A H 0.0260 0.2110 -0.1099 0.059 Uiso 1 1 calc R
C7 C 0.0290(9) 0.0622(7) -0.16318(17) 0.0443(13) Uani 1 1 d .
C8 C 0.5830(11) 0.1478(9) -0.0492(2) 0.0666(18) Uani 1 1 d .
H8B H 0.6997 0.1651 -0.0682 0.080 Uiso 1 1 calc R
H8A H 0.5852 0.0348 -0.0419 0.080 Uiso 1 1 calc R
C9 C 0.6231(12) 0.2625(9) -0.0108(2) 0.0711(19) Uani 1 1 d .
H9B H 0.4990 0.2508 0.0070 0.085 Uiso 1 1 calc R
H9A H 0.6301 0.3749 -0.0185 0.085 Uiso 1 1 calc R
C10 C 0.8381(12) 0.2289(10) 0.0133(2) 0.079(2) Uani 1 1 d .
H10B H 0.8304 0.1156 0.0204 0.094 Uiso 1 1 calc R
H10A H 0.9608 0.2404 -0.0048 0.094 Uiso 1 1 calc R
C11 C 0.8903(13) 0.3373(10) 0.0524(2) 0.082(2) Uani 1 1 d .
H11B H 0.7654 0.3296 0.0701 0.098 Uiso 1 1 calc R
H11A H 0.9055 0.4503 0.0453 0.098 Uiso 1 1 calc R
C12 C 1.0985(13) 0.2967(11) 0.0765(2) 0.090(3) Uani 1 1 d .
H12B H 1.0810 0.1839 0.0836 0.107 Uiso 1 1 calc R
H12A H 1.2214 0.3017 0.0583 0.107 Uiso 1 1 calc R
C13 C 1.1620(17) 0.3985(13) 0.1144(3) 0.125(4) Uani 1 1 d .
H13C H 1.2970 0.3602 0.1269 0.187 Uiso 1 1 calc R
H13B H 1.0450 0.3922 0.1334 0.187 Uiso 1 1 calc R
H13A H 1.1861 0.5104 0.1080 0.187 Uiso 1 1 calc R
C14 C -0.1187(8) -0.2607(6) -0.27956(16) 0.0377(11) Uani 1 1 d .
C19 C -0.3123(9) -0.3637(7) -0.28204(17) 0.0460(13) Uani 1 1 d .
H19A H -0.4155 -0.3504 -0.2617 0.055 Uiso 1 1 calc R
C18 C -0.3517(9) -0.4846(7) -0.31435(18) 0.0483(14) Uani 1 1 d .
H18A H -0.4819 -0.5510 -0.3157 0.058 Uiso 1 1 calc R
C17 C -0.1991(10) -0.5080(7) -0.34478(18) 0.0481(13) Uani 1 1 d .
C16 C -0.0041(9) -0.4119(7) -0.34092(18) 0.0480(13) Uani 1 1 d .
H16A H 0.1025 -0.4287 -0.3605 0.058 Uiso 1 1 calc R
C15 C 0.0367(9) -0.2909(6) -0.30852(17) 0.0437(13) Uani 1 1 d .
H15A H 0.1711 -0.2294 -0.3064 0.052 Uiso 1 1 calc R
C20 C -0.2484(11) -0.6346(7) -0.38135(19) 0.0581(16) Uani 1 1 d .
H20A H -0.1183 -0.6408 -0.3979 0.070 Uiso 1 1 calc R
H20B H -0.2745 -0.7414 -0.3709 0.070 Uiso 1 1 calc R
C21 C -0.4484(11) -0.5975(8) -0.4091(2) 0.0639(17) Uani 1 1 d .
H21A H -0.4310 -0.4854 -0.4168 0.077 Uiso 1 1 calc R
H21B H -0.5817 -0.6050 -0.3935 0.077 Uiso 1 1 calc R
C22 C -0.4807(12) -0.7120(9) -0.4484(2) 0.0702(19) Uani 1 1 d .
H22A H -0.3532 -0.6970 -0.4652 0.084 Uiso 1 1 calc R
H22B H -0.4839 -0.8246 -0.4408 0.084 Uiso 1 1 calc R
C23 C -0.6914(14) -0.6865(11) -0.4746(2) 0.089(2) Uani 1 1 d .
H23A H -0.8191 -0.7079 -0.4583 0.107 Uiso 1 1 calc R
H23B H -0.6924 -0.5721 -0.4807 0.107 Uiso 1 1 calc R
C24 C -0.7187(18) -0.7911(13) -0.5145(3) 0.119(4) Uani 1 1 d .
H24A H -0.7200 -0.9056 -0.5084 0.142 Uiso 1 1 calc R
H24B H -0.5905 -0.7708 -0.5307 0.142 Uiso 1 1 calc R
C25 C -0.927(2) -0.7628(17) -0.5404(3) 0.163(5) Uani 1 1 d .
H25A H -0.9363 -0.8371 -0.5650 0.245 Uiso 1 1 calc R
H25B H -0.9237 -0.6516 -0.5480 0.245 Uiso 1 1 calc R
H25C H -1.0556 -0.7818 -0.5246 0.245 Uiso 1 1 calc R
C26 C -0.4655(8) 0.0302(6) -0.29438(17) 0.0407(12) Uani 1 1 d .
C27 C -0.4213(10) -0.0521(7) -0.33252(17) 0.0483(13) Uani 1 1 d .
H27A H -0.2929 -0.1117 -0.3343 0.058 Uiso 1 1 calc R
C28 C -0.5633(11) -0.0476(8) -0.36786(19) 0.0595(16) Uani 1 1 d .
H28A H -0.5280 -0.1039 -0.3927 0.071 Uiso 1 1 calc R
C29 C -0.7555(11) 0.0391(8) -0.3666(2) 0.0631(18) Uani 1 1 d .
H29A H -0.8528 0.0385 -0.3900 0.076 Uiso 1 1 calc R
C30 C -0.8012(10) 0.1263(7) -0.33021(19) 0.0535(15) Uani 1 1 d .
H30A H -0.9292 0.1867 -0.3292 0.064 Uiso 1 1 calc R
C31 C -0.6579(8) 0.1256(6) -0.29464(17) 0.0407(12) Uani 1 1 d .
C32 C -0.6886(8) 0.2286(6) -0.25692(17) 0.0377(12) Uani 1 1 d .
C33 C -0.8637(9) 0.3301(7) -0.24947(18) 0.0465(13) Uani 1 1 d .
H33A H -0.9802 0.3336 -0.2695 0.056 Uiso 1 1 calc R
C34 C -0.8661(9) 0.4257(7) -0.21263(19) 0.0500(14) Uani 1 1 d .
H34A H -0.9852 0.4922 -0.2073 0.060 Uiso 1 1 calc R
C35 C -0.6904(10) 0.4219(7) -0.1837(2) 0.0523(15) Uani 1 1 d .
H35A H -0.6852 0.4898 -0.1591 0.063 Uiso 1 1 calc R
C36 C -0.5186(9) 0.3139(8) -0.19183(18) 0.0559(16) Uani 1 1 d .
H36A H -0.4029 0.3059 -0.1718 0.067 Uiso 1 1 calc R

loop_
_atom_site_aniso_label
_atom_site_aniso_U_11
_atom_site_aniso_U_22
_atom_site_aniso_U_33
_atom_site_aniso_U_23
_atom_site_aniso_U_13
_atom_site_aniso_U_12
Pt 0.03361(11) 0.03650(11) 0.04660(13) 0.00436(8) -0.00354(8) 0.00197(8)
O1 0.042(2) 0.060(2) 0.052(2) -0.0023(19) -0.0097(18) 0.0127(18)
O2 0.062(3) 0.091(3) 0.052(3) -0.010(2) -0.018(2) 0.021(2)
N1 0.035(2) 0.040(2) 0.049(3) 0.006(2) 0.001(2) -0.0023(19)
N2 0.035(2) 0.032(2) 0.053(3) 0.006(2) -0.005(2) 0.0032(18)
C1 0.043(3) 0.042(3) 0.054(3) 0.005(3) -0.002(3) 0.003(2)
C2 0.035(3) 0.043(3) 0.049(3) 0.009(2) -0.004(2) 0.003(2)
C3 0.047(3) 0.048(3) 0.058(4) 0.008(3) -0.002(3) 0.009(3)
C4 0.048(3) 0.069(4) 0.052(4) 0.005(3) -0.012(3) 0.013(3)
C5 0.052(4) 0.058(4) 0.048(3) 0.007(3) -0.006(3) 0.004(3)
C6 0.047(3) 0.056(4) 0.045(3) 0.003(3) 0.000(3) 0.007(3)
C7 0.040(3) 0.045(3) 0.048(3) 0.009(3) -0.002(2) 0.002(2)
C8 0.057(4) 0.083(5) 0.057(4) -0.001(3) -0.012(3) 0.010(3)
C9 0.072(5) 0.084(5) 0.055(4) -0.003(4) -0.013(3) 0.013(4)
C10 0.067(5) 0.095(6) 0.070(5) -0.009(4) -0.017(4) 0.014(4)
C11 0.082(5) 0.088(5) 0.071(5) -0.009(4) -0.021(4) 0.015(4)
C12 0.075(5) 0.109(7) 0.080(5) -0.012(5) -0.021(4) 0.020(5)
C13 0.122(8) 0.136(9) 0.105(7) -0.044(6) -0.053(6) 0.049(7)
C14 0.032(3) 0.040(3) 0.042(3) 0.008(2) -0.002(2) 0.000(2)
C19 0.042(3) 0.048(3) 0.048(3) 0.005(3) 0.005(2) 0.001(2)
C18 0.045(3) 0.041(3) 0.057(4) 0.008(3) -0.004(3) -0.007(2)
C17 0.054(3) 0.038(3) 0.052(3) 0.004(2) -0.005(3) 0.008(3)
C16 0.038(3) 0.047(3) 0.059(4) 0.003(3) 0.005(3) 0.000(2)
C15 0.037(3) 0.042(3) 0.053(3) -0.002(3) 0.006(2) 0.008(2)
C20 0.062(4) 0.049(3) 0.060(4) -0.007(3) -0.007(3) 0.005(3)
C21 0.072(4) 0.058(4) 0.059(4) -0.005(3) -0.012(3) 0.008(3)
C22 0.084(5) 0.068(4) 0.056(4) -0.005(3) -0.006(4) 0.000(4)
C23 0.094(6) 0.106(6) 0.063(5) -0.011(4) -0.013(4) 0.002(5)
C24 0.132(9) 0.133(9) 0.080(6) -0.027(6) -0.029(6) -0.002(7)
C25 0.143(10) 0.223(15) 0.108(8) -0.026(9) -0.055(8) -0.015(10)
C26 0.038(3) 0.034(3) 0.051(3) 0.013(2) -0.003(2) -0.003(2)
C27 0.050(3) 0.046(3) 0.050(3) 0.010(3) 0.001(3) 0.006(3)
C28 0.079(5) 0.053(4) 0.046(3) 0.008(3) -0.004(3) 0.001(3)
C29 0.073(4) 0.059(4) 0.056(4) 0.015(3) -0.024(3) 0.000(3)
C30 0.052(4) 0.046(3) 0.061(4) 0.010(3) -0.016(3) 0.006(3)
C31 0.039(3) 0.031(3) 0.052(3) 0.012(2) -0.004(2) -0.002(2)
C32 0.032(3) 0.027(2) 0.056(3) 0.014(2) 0.000(2) 0.001(2)
C33 0.039(3) 0.043(3) 0.059(4) 0.016(3) -0.004(3) 0.004(2)
C34 0.044(3) 0.039(3) 0.069(4) 0.012(3) 0.007(3) 0.012(2)
C35 0.051(3) 0.040(3) 0.066(4) -0.002(3) 0.003(3) 0.010(3)
C36 0.032(3) 0.090(5) 0.044(3) 0.006(3) -0.001(2) -0.011(3)

loop_
_atom_type_symbol
_atom_type_description
_atom_type_scat_dispersion_real
_atom_type_scat_dispersion_imag
_atom_type_scat_source
C C 0.0033 0.0016 'International Tables Vol C Tables 4.2.6.8 and 6.1.1.4'
H H 0.0000 0.0000 'International Tables Vol C Tables 4.2.6.8 and 6.1.1.4'
N N 0.0061 0.0033 'International Tables Vol C Tables 4.2.6.8 and 6.1.1.4'
O O 0.0106 0.0060 'International Tables Vol C Tables 4.2.6.8 and 6.1.1.4'
Pt Pt -1.7033 8.3905 'International Tables Vol C Tables 4.2.6.8 and 6.1.1.4'

loop_
_geom_angle_atom_site_label_1
_geom_angle_atom_site_label_2
_geom_angle_atom_site_label_3
_geom_angle
C26 Pt N2 80.78(19)
C26 Pt N1 101.4(2)
N2 Pt N1 175.71(18)
C26 Pt O1 168.37(18)
N2 Pt O1 87.87(16)
N1 Pt O1 90.09(16)
C7 O1 Pt 127.4(4)
C5 O2 C8 118.2(5)
C1 N1 C14 115.0(4)
C1 N1 Pt 123.8(4)
C14 N1 Pt 121.2(3)
C36 N2 C32 120.9(5)
C36 N2 Pt 122.3(4)
C32 N2 Pt 116.2(3)
N1 C1 C2 128.7(5)
C3 C2 C1 117.0(5)
C3 C2 C7 118.4(5)
C1 C2 C7 124.5(5)
C4 C3 C2 122.9(6)
C3 C4 C5 118.4(5)
C6 C5 O2 115.7(5)
C6 C5 C4 120.6(5)
O2 C5 C4 123.8(5)
C5 C6 C7 122.2(5)
O1 C7 C6 119.1(5)
O1 C7 C2 123.3(5)
C6 C7 C2 117.6(5)
O2 C8 C9 108.8(5)
C8 C9 C10 111.9(6)
C11 C10 C9 115.4(6)
C10 C11 C12 114.3(6)
C13 C12 C11 117.5(7)
C15 C14 C19 117.9(5)
C15 C14 N1 122.5(5)
C19 C14 N1 119.4(5)
C18 C19 C14 120.9(5)
C19 C18 C17 120.6(5)
C16 C17 C18 118.1(5)
C16 C17 C20 121.4(6)
C18 C17 C20 120.5(5)
C17 C16 C15 121.5(5)
C14 C15 C16 120.8(5)
C21 C20 C17 113.7(5)
C20 C21 C22 113.6(5)
C23 C22 C21 114.2(6)
C24 C23 C22 114.8(7)
C23 C24 C25 114.2(9)
C27 C26 C31 115.7(5)
C27 C26 Pt 131.7(4)
C31 C26 Pt 112.5(4)
C28 C27 C26 122.1(6)
C29 C28 C27 120.8(6)
C30 C29 C28 119.0(6)
C29 C30 C31 120.9(6)
C30 C31 C26 121.4(5)
C30 C31 C32 122.4(5)
C26 C31 C32 116.1(5)
N2 C32 C33 120.1(5)
N2 C32 C31 113.1(4)
C33 C32 C31 126.8(5)
C34 C33 C32 120.2(5)
C33 C34 C35 119.2(5)
C34 C35 C36 118.9(6)
N2 C36 C35 120.6(5)

loop_
_geom_bond_atom_site_label_1
_geom_bond_atom_site_label_2
_geom_bond_distance
Pt C26 2.001(5)
Pt N2 2.015(4)
Pt N1 2.020(4)
Pt O1 2.071(4)
O1 C7 1.300(6)
O2 C5 1.367(7)
O2 C8 1.423(7)
N1 C1 1.310(7)
N1 C14 1.423(6)
N2 C36 1.330(7)
N2 C32 1.348(6)
C1 C2 1.420(8)
C2 C3 1.406(7)
C2 C7 1.422(7)
C3 C4 1.367(8)
C4 C5 1.397(8)
C5 C6 1.365(8)
C6 C7 1.407(8)
C8 C9 1.497(9)
C9 C10 1.516(9)
C10 C11 1.494(9)
C11 C12 1.499(9)
C12 C13 1.448(10)
C14 C15 1.371(7)
C14 C19 1.403(7)
C19 C18 1.383(8)
C18 C17 1.386(8)
C17 C16 1.378(8)
C17 C20 1.515(8)
C16 C15 1.386(7)
C20 C21 1.514(8)
C21 C22 1.514(8)
C22 C23 1.513(10)
C23 C24 1.486(10)
C24 C25 1.504(13)
C26 C27 1.399(8)
C26 C31 1.418(7)
C27 C28 1.390(8)
C28 C29 1.379(9)
C29 C30 1.370(9)
C30 C31 1.398(7)
C31 C32 1.449(7)
C32 C33 1.384(7)
C33 C34 1.371(8)
C34 C35 1.374(8)
C35 C36 1.406(8)

loop_
_geom_torsion_atom_site_label_1
_geom_torsion_atom_site_label_2
_geom_torsion_atom_site_label_3
_geom_torsion_atom_site_label_4
_geom_torsion
C26 Pt O1 C7 -156.9(8)
N2 Pt O1 C7 -169.5(5)
N1 Pt O1 C7 14.3(5)
C26 Pt N1 C1 164.9(4)
N2 Pt N1 C1 -75(2)
O1 Pt N1 C1 -13.3(4)
C26 Pt N1 C14 -15.6(4)
N2 Pt N1 C14 105(2)
O1 Pt N1 C14 166.2(4)
C26 Pt N2 C36 -177.9(5)
N1 Pt N2 C36 61(2)
O1 Pt N2 C36 -0.5(4)
C26 Pt N2 C32 10.6(4)
N1 Pt N2 C32 -110(2)
O1 Pt N2 C32 -172.0(4)
C14 N1 C1 C2 -172.7(5)
Pt N1 C1 C2 6.9(8)
N1 C1 C2 C3 -177.9(5)
N1 C1 C2 C7 5.7(9)
C1 C2 C3 C4 -176.0(6)
C7 C2 C3 C4 0.6(9)
C2 C3 C4 C5 -0.6(9)
C8 O2 C5 C6 -176.6(6)
C8 O2 C5 C4 2.5(9)
C3 C4 C5 C6 1.2(9)
C3 C4 C5 O2 -177.8(6)
O2 C5 C6 C7 177.1(5)
C4 C5 C6 C7 -1.9(9)
Pt O1 C7 C6 172.1(4)
Pt O1 C7 C2 -7.7(8)
C5 C6 C7 O1 -177.9(5)
C5 C6 C7 C2 1.9(9)
C3 C2 C7 O1 178.5(5)
C1 C2 C7 O1 -5.1(9)
C3 C2 C7 C6 -1.2(8)
C1 C2 C7 C6 175.1(5)
C5 O2 C8 C9 175.7(6)
O2 C8 C9 C10 175.7(6)
C8 C9 C10 C11 -179.6(7)
C9 C10 C11 C12 177.5(8)
C10 C11 C12 C13 179.0(9)
C1 N1 C14 C15 -58.9(7)
Pt N1 C14 C15 121.5(5)
C1 N1 C14 C19 117.5(5)
Pt N1 C14 C19 -62.1(6)
C15 C14 C19 C18 -4.3(8)
N1 C14 C19 C18 179.2(5)
C14 C19 C18 C17 0.8(8)
C19 C18 C17 C16 2.5(8)
C19 C18 C17 C20 -176.8(5)
C18 C17 C16 C15 -2.3(8)
C20 C17 C16 C15 177.0(5)
C19 C14 C15 C16 4.5(8)
N1 C14 C15 C16 -179.0(5)
C17 C16 C15 C14 -1.3(9)
C16 C17 C20 C21 -115.5(7)
C18 C17 C20 C21 63.8(8)
C17 C20 C21 C22 172.9(6)
C20 C21 C22 C23 174.7(7)
C21 C22 C23 C24 176.5(8)
C22 C23 C24 C25 -179.3(9)
N2 Pt C26 C27 168.6(5)
N1 Pt C26 C27 -15.2(5)
O1 Pt C26 C27 155.9(8)
N2 Pt C26 C31 -8.2(4)
N1 Pt C26 C31 168.1(3)
O1 Pt C26 C31 -20.9(12)
C31 C26 C27 C28 -3.3(8)
Pt C26 C27 C28 -180.0(4)
C26 C27 C28 C29 -0.1(9)
C27 C28 C29 C30 2.4(10)
C28 C29 C30 C31 -1.1(9)
C29 C30 C31 C26 -2.5(9)
C29 C30 C31 C32 173.8(5)
C27 C26 C31 C30 4.5(8)
Pt C26 C31 C30 -178.2(4)
C27 C26 C31 C32 -172.0(4)
Pt C26 C31 C32 5.3(6)
C36 N2 C32 C33 0.0(7)
Pt N2 C32 C33 171.6(4)
C36 N2 C32 C31 178.1(5)
Pt N2 C32 C31 -10.3(5)
C30 C31 C32 N2 -173.3(5)
C26 C31 C32 N2 3.2(6)
C30 C31 C32 C33 4.6(8)
C26 C31 C32 C33 -179.0(5)
N2 C32 C33 C34 0.2(8)
C31 C32 C33 C34 -177.5(5)
C32 C33 C34 C35 1.4(8)
C33 C34 C35 C36 -3.2(9)
C32 N2 C36 C35 -1.9(8)
Pt N2 C36 C35 -173.0(4)
C34 C35 C36 N2 3.4(9)
